data_4333287
loop_
_publ_author_name
'Habata, Yoichi'
'Noto, Kanae'
'Osaka, Futoshi'

_publ_section_title
;
 Substituent Effects on the Structures of Silver Complexes with
 Monoazatrithia-12-Crown-4 Ethers Bearing Substituted Aromatic Rings
;
_journal_issue 16
_journal_name_full 'Inorganic Chemistry'
_journal_page_first 6529
_journal_page_last 6534
_journal_paper_doi 10.1021/ic700538f
_journal_volume 46
_journal_year 2007
_chemical_formula_sum 'C19 H28 Ag F3 N2 O3 S4'
_chemical_formula_weight 625.54
_chemical_name_systematic
;
  ?
;
_space_group_IT_number 14
_symmetry_space_group_name_Hall '-P 2ybc'
_symmetry_space_group_name_H-M 'P 1 21/c 1'
_atom_sites_solution_hydrogens geom
_atom_sites_solution_primary direct
_atom_sites_solution_secondary difmap
_audit_creation_method SHELXL-97
_cell_angle_alpha 90.00
_cell_angle_beta 122.378(2)
_cell_angle_gamma 90.00
_cell_formula_units_Z 4
_cell_length_a 13.8910(8)
_cell_length_b 9.0832(5)
_cell_length_c 23.7127(10)
_cell_measurement_temperature 298(2)
_cell_volume 2526.8(2)
_computing_structure_refinement 'SHELXL-97 (Sheldrick, 1997)'
_computing_structure_solution 'SHELXS-97 (Sheldrick, 1990)'
_diffrn_ambient_temperature 298(2)
_diffrn_measured_fraction_theta_full 0.996
_diffrn_measured_fraction_theta_max 0.996
_diffrn_radiation_monochromator graphite
_diffrn_radiation_source 'fine-focus sealed tube'
_diffrn_radiation_type MoK\a
_diffrn_radiation_wavelength 0.71073
_diffrn_reflns_av_R_equivalents 0.0555
_diffrn_reflns_av_sigmaI/netI 0.0644
_diffrn_reflns_limit_h_max 15
_diffrn_reflns_limit_h_min -18
_diffrn_reflns_limit_k_max 12
_diffrn_reflns_limit_k_min -10
_diffrn_reflns_limit_l_max 31
_diffrn_reflns_limit_l_min -31
_diffrn_reflns_number 18228
_diffrn_reflns_theta_full 28.29
_diffrn_reflns_theta_max 28.29
_diffrn_reflns_theta_min 1.74
_exptl_absorpt_coefficient_mu 1.174
_exptl_absorpt_correction_T_max 0.9119
_exptl_absorpt_correction_T_min 0.4853
_exptl_crystal_density_diffrn 1.644
_exptl_crystal_density_method 'not measured'
_exptl_crystal_F_000 1272
_exptl_crystal_size_max 0.72
_exptl_crystal_size_mid 0.15
_exptl_crystal_size_min 0.08
_refine_diff_density_max 0.985
_refine_diff_density_min -0.327
_refine_diff_density_rms 0.086
_refine_ls_extinction_method none
_refine_ls_goodness_of_fit_ref 0.877
_refine_ls_hydrogen_treatment mixed
_refine_ls_matrix_type full
_refine_ls_number_parameters 291
_refine_ls_number_reflns 6255
_refine_ls_number_restraints 0
_refine_ls_restrained_S_all 0.877
_refine_ls_R_factor_all 0.0688
_refine_ls_R_factor_gt 0.0438
_refine_ls_shift/su_max 0.001
_refine_ls_shift/su_mean 0.000
_refine_ls_structure_factor_coef Fsqd
_refine_ls_weighting_details 'calc w=1/[\s^2^(Fo^2^)+(0.0436P)^2^+0.0000P] where P=(Fo^2^+2Fc^2^)/3'
_refine_ls_weighting_scheme calc
_refine_ls_wR_factor_gt 0.0875
_refine_ls_wR_factor_ref 0.0947
_reflns_number_gt 4173
_reflns_number_total 6255
_reflns_threshold_expression >2sigma(I)
_cod_data_source_file ic700538fsup1.cif
_cod_data_source_block i:\sulfur_ar\poly_ch3_polymer_agot\trisme_p21n
_cod_database_code 4333287

loop_
_symmetry_equiv_pos_as_xyz
'x, y, z'
'-x, y+1/2, -z+1/2'
'-x, -y, -z'
'x, -y-1/2, z-1/2'

loop_
_atom_site_label
_atom_site_type_symbol
_atom_site_fract_x
_atom_site_fract_y
_atom_site_fract_z
_atom_site_U_iso_or_equiv
_atom_site_adp_type
_atom_site_occupancy
_atom_site_symmetry_multiplicity
_atom_site_calc_flag
_atom_site_refinement_flags
Ag1 Ag 0.90278(2) 0.70525(3) 0.729958(13) 0.04543(10) Uani 1 1 d .
S1 S 0.88513(8) 0.78298(10) 0.83123(4) 0.0523(2) Uani 1 1 d .
S2 S 0.94712(7) 1.00704(9) 0.73547(4) 0.0410(2) Uani 1 1 d .
S3 S 0.77591(8) 0.77165(10) 0.60374(4) 0.0530(2) Uani 1 1 d .
N1 N 0.7141(2) 0.5928(3) 0.69868(12) 0.0406(6) Uani 1 1 d .
C1 C 0.6954(3) 0.6180(4) 0.75358(19) 0.0543(9) Uani 1 1 d .
H1A H 0.7375 0.5445 0.7879 0.065 Uiso 1 1 calc R
H1B H 0.6151 0.6046 0.7367 0.065 Uiso 1 1 calc R
C2 C 0.7315(3) 0.7696(4) 0.7849(2) 0.0613(10) Uani 1 1 d .
H2A H 0.7045 0.7859 0.8146 0.074 Uiso 1 1 calc R
H2B H 0.6983 0.8443 0.7503 0.074 Uiso 1 1 calc R
C3 C 0.9081(3) 0.9808(4) 0.83735(18) 0.0589(10) Uani 1 1 d .
H3A H 0.8696 1.0231 0.8576 0.071 Uiso 1 1 calc R
H3B H 0.9891 0.9989 0.8675 0.071 Uiso 1 1 calc R
C4 C 0.8692(3) 1.0607(4) 0.77363(18) 0.0511(9) Uani 1 1 d .
H4A H 0.8784 1.1657 0.7824 0.061 Uiso 1 1 calc R
H4B H 0.7887 1.0414 0.7426 0.061 Uiso 1 1 calc R
C5 C 0.8453(3) 1.0546(4) 0.64874(16) 0.0563(9) Uani 1 1 d .
H5A H 0.8204 1.1552 0.6471 0.068 Uiso 1 1 calc R
H5B H 0.8842 1.0518 0.6249 0.068 Uiso 1 1 calc R
C6 C 0.7403(3) 0.9573(4) 0.61197(17) 0.0609(10) Uani 1 1 d .
H6A H 0.6884 0.9979 0.5679 0.073 Uiso 1 1 calc R
H6B H 0.7017 0.9567 0.6360 0.073 Uiso 1 1 calc R
C7 C 0.6478(3) 0.6726(4) 0.58260(17) 0.0624(11) Uani 1 1 d .
H7A H 0.5836 0.7218 0.5448 0.075 Uiso 1 1 calc R
H7B H 0.6526 0.5748 0.5679 0.075 Uiso 1 1 calc R
C8 C 0.6219(3) 0.6565(4) 0.63626(19) 0.0578(10) Uani 1 1 d .
H8A H 0.6036 0.7528 0.6457 0.069 Uiso 1 1 calc R
H8B H 0.5547 0.5951 0.6193 0.069 Uiso 1 1 calc R
C9 C 0.7365(3) 0.4359(4) 0.69349(16) 0.0429(8) Uani 1 1 d .
H9A H 0.8045 0.4073 0.7354 0.051 Uiso 1 1 calc R
H9B H 0.7541 0.4274 0.6592 0.051 Uiso 1 1 calc R
C10 C 0.6444(3) 0.3259(3) 0.67803(16) 0.0420(8) Uani 1 1 d .
C11 C 0.6354(3) 0.2630(3) 0.72824(16) 0.0427(8) Uani 1 1 d .
H11 H 0.6834 0.2948 0.7720 0.051 Uiso 1 1 calc R
C12 C 0.5571(3) 0.1546(4) 0.71464(18) 0.0504(9) Uani 1 1 d .
H12 H 0.5533 0.1151 0.7496 0.060 Uiso 1 1 calc R
C13 C 0.4835(3) 0.1022(4) 0.65062(18) 0.0530(9) Uani 1 1 d .
C14 C 0.4928(4) 0.1652(5) 0.6012(2) 0.0690(12) Uani 1 1 d .
H14 H 0.4445 0.1336 0.5574 0.083 Uiso 1 1 calc R
C15 C 0.5712(3) 0.2739(4) 0.61417(17) 0.0592(10) Uani 1 1 d .
H15 H 0.5749 0.3130 0.5791 0.071 Uiso 1 1 calc R
C16 C 0.4011(4) -0.0200(5) 0.6365(2) 0.0841(14) Uani 1 1 d .
H16A H 0.4289 -0.0786 0.6760 0.126 Uiso 1 1 calc R
H16B H 0.3935 -0.0806 0.6012 0.126 Uiso 1 1 calc R
H16C H 0.3283 0.0208 0.6234 0.126 Uiso 1 1 calc R
S4 S 0.75906(9) 0.31393(12) 0.51421(5) 0.0631(3) Uani 1 1 d .
F1 F 0.7006(3) 0.3647(4) 0.39244(14) 0.1429(15) Uani 1 1 d .
F2 F 0.8534(4) 0.4672(4) 0.46543(19) 0.1492(15) Uani 1 1 d .
F3 F 0.6959(4) 0.5522(4) 0.44450(19) 0.1547(15) Uani 1 1 d .
O1 O 0.6451(3) 0.2835(4) 0.49136(16) 0.1032(12) Uani 1 1 d .
O2 O 0.8239(3) 0.1899(4) 0.51324(17) 0.1026(11) Uani 1 1 d .
O3 O 0.8178(3) 0.4014(4) 0.57314(13) 0.0866(9) Uani 1 1 d .
C17 C 0.7511(5) 0.4290(6) 0.4502(3) 0.0868(14) Uani 1 1 d .
N2 N -0.0698(4) 0.3742(5) 0.8724(2) 0.1129(16) Uani 1 1 d .
C18 C 0.0754(5) 0.3363(6) 0.9963(2) 0.119(2) Uani 1 1 d .
H18A H 0.1253 0.4199 1.0132 0.179 Uiso 1 1 calc R
H18B H 0.1191 0.2490 1.0026 0.179 Uiso 1 1 calc R
H18C H 0.0370 0.3263 1.0198 0.179 Uiso 1 1 calc R
C19 C -0.0075(5) 0.3565(5) 0.9261(3) 0.0795(13) Uani 1 1 d .

loop_
_atom_site_aniso_label
_atom_site_aniso_U_11
_atom_site_aniso_U_22
_atom_site_aniso_U_33
_atom_site_aniso_U_23
_atom_site_aniso_U_13
_atom_site_aniso_U_12
Ag1 0.04190(15) 0.04184(15) 0.05519(17) 0.00298(13) 0.02776(12) 0.00474(12)
S1 0.0656(6) 0.0494(5) 0.0480(5) 0.0052(4) 0.0346(5) 0.0019(5)
S2 0.0431(4) 0.0359(4) 0.0475(5) -0.0010(4) 0.0267(4) -0.0031(4)
S3 0.0648(6) 0.0521(6) 0.0438(5) -0.0028(4) 0.0303(4) -0.0125(5)
N1 0.0374(14) 0.0383(15) 0.0476(15) 0.0038(12) 0.0238(12) -0.0004(12)
C1 0.061(2) 0.046(2) 0.077(3) 0.0005(19) 0.052(2) -0.0031(18)
C2 0.074(3) 0.056(2) 0.080(3) -0.008(2) 0.059(2) -0.006(2)
C3 0.079(3) 0.054(2) 0.056(2) -0.0099(18) 0.044(2) -0.003(2)
C4 0.061(2) 0.0375(19) 0.071(2) -0.0027(18) 0.046(2) 0.0003(17)
C5 0.067(2) 0.044(2) 0.052(2) 0.0098(17) 0.0278(19) -0.0058(18)
C6 0.063(2) 0.052(2) 0.046(2) 0.0078(17) 0.0138(18) 0.0003(19)
C7 0.058(2) 0.063(3) 0.045(2) 0.0032(18) 0.0136(18) -0.0152(19)
C8 0.043(2) 0.054(2) 0.068(2) 0.0119(19) 0.0247(19) -0.0030(17)
C9 0.0427(18) 0.0448(19) 0.0460(18) 0.0020(15) 0.0270(15) 0.0009(15)
C10 0.0441(18) 0.0397(19) 0.0452(18) 0.0004(15) 0.0260(16) 0.0014(15)
C11 0.0453(19) 0.0449(19) 0.0416(18) -0.0040(15) 0.0257(16) -0.0030(15)
C12 0.060(2) 0.051(2) 0.056(2) -0.0022(17) 0.0413(19) -0.0054(18)
C13 0.055(2) 0.050(2) 0.061(2) -0.0114(18) 0.0363(19) -0.0117(18)
C14 0.075(3) 0.076(3) 0.049(2) -0.017(2) 0.029(2) -0.027(2)
C15 0.073(3) 0.062(3) 0.045(2) 0.0003(18) 0.033(2) -0.013(2)
C16 0.091(3) 0.079(3) 0.096(3) -0.030(3) 0.060(3) -0.041(3)
S4 0.0665(6) 0.0769(7) 0.0468(5) 0.0026(5) 0.0308(5) -0.0055(6)
F1 0.227(4) 0.136(3) 0.0596(17) -0.0065(19) 0.073(2) -0.052(3)
F2 0.176(3) 0.163(3) 0.171(3) -0.019(3) 0.135(3) -0.072(3)
F3 0.212(4) 0.085(2) 0.163(3) 0.047(2) 0.098(3) 0.046(3)
O1 0.074(2) 0.154(3) 0.087(2) 0.000(2) 0.0468(18) -0.026(2)
O2 0.130(3) 0.079(2) 0.094(2) 0.0107(18) 0.057(2) 0.034(2)
O3 0.086(2) 0.111(3) 0.0572(17) -0.0201(18) 0.0348(16) -0.0042(19)
C17 0.113(4) 0.074(3) 0.083(4) 0.005(3) 0.059(3) -0.013(3)
N2 0.126(4) 0.096(4) 0.077(3) -0.007(3) 0.029(3) 0.008(3)
C18 0.140(5) 0.133(5) 0.077(3) 0.025(3) 0.054(4) 0.039(4)
C19 0.098(4) 0.066(3) 0.071(3) -0.005(3) 0.044(3) 0.002(3)

loop_
_atom_type_symbol
_atom_type_description
_atom_type_scat_dispersion_real
_atom_type_scat_dispersion_imag
_atom_type_scat_source
C C 0.0033 0.0016 'International Tables Vol C Tables 4.2.6.8 and 6.1.1.4'
H H 0.0000 0.0000 'International Tables Vol C Tables 4.2.6.8 and 6.1.1.4'
N N 0.0061 0.0033 'International Tables Vol C Tables 4.2.6.8 and 6.1.1.4'
O O 0.0106 0.0060 'International Tables Vol C Tables 4.2.6.8 and 6.1.1.4'
F F 0.0171 0.0103 'International Tables Vol C Tables 4.2.6.8 and 6.1.1.4'
S S 0.1246 0.1234 'International Tables Vol C Tables 4.2.6.8 and 6.1.1.4'
Ag Ag -0.8971 1.1015 'International Tables Vol C Tables 4.2.6.8 and 6.1.1.4'

loop_
_geom_angle_atom_site_label_1
_geom_angle_atom_site_label_2
_geom_angle_atom_site_label_3
_geom_angle
_geom_angle_site_symmetry_1
_geom_angle_site_symmetry_3
N1 Ag1 S2 110.62(6) . 2_746
N1 Ag1 S3 78.40(6) . .
S2 Ag1 S3 117.99(3) 2_746 .
N1 Ag1 S1 77.74(6) . .
S2 Ag1 S1 110.91(3) 2_746 .
S3 Ag1 S1 130.46(3) . .
N1 Ag1 S2 125.29(6) . .
S2 Ag1 S2 123.938(14) 2_746 .
S3 Ag1 S2 79.82(3) . .
S1 Ag1 S2 79.67(3) . .
C2 S1 C3 102.41(18) . .
C2 S1 Ag1 94.81(12) . .
C3 S1 Ag1 103.85(12) . .
C4 S2 C5 100.96(18) . .
C4 S2 Ag1 104.81(12) . 2_756
C5 S2 Ag1 101.79(11) . 2_756
C4 S2 Ag1 96.39(11) . .
C5 S2 Ag1 99.29(12) . .
Ag1 S2 Ag1 146.44(3) 2_756 .
C6 S3 C7 102.12(19) . .
C6 S3 Ag1 98.56(12) . .
C7 S3 Ag1 99.40(12) . .
C8 N1 C1 111.1(3) . .
C8 N1 C9 114.0(3) . .
C1 N1 C9 111.6(2) . .
C8 N1 Ag1 110.25(19) . .
C1 N1 Ag1 108.86(19) . .
C9 N1 Ag1 100.49(17) . .
N1 C1 C2 113.9(3) . .
N1 C1 H1A 108.8 . .
C2 C1 H1A 108.8 . .
N1 C1 H1B 108.8 . .
C2 C1 H1B 108.8 . .
H1A C1 H1B 107.7 . .
C1 C2 S1 109.4(3) . .
C1 C2 H2A 109.8 . .
S1 C2 H2A 109.8 . .
C1 C2 H2B 109.8 . .
S1 C2 H2B 109.8 . .
H2A C2 H2B 108.2 . .
C4 C3 S1 116.5(2) . .
C4 C3 H3A 108.2 . .
S1 C3 H3A 108.2 . .
C4 C3 H3B 108.2 . .
S1 C3 H3B 108.2 . .
H3A C3 H3B 107.3 . .
C3 C4 S2 112.7(2) . .
C3 C4 H4A 109.1 . .
S2 C4 H4A 109.1 . .
C3 C4 H4B 109.1 . .
S2 C4 H4B 109.1 . .
H4A C4 H4B 107.8 . .
C6 C5 S2 116.0(2) . .
C6 C5 H5A 108.3 . .
S2 C5 H5A 108.3 . .
C6 C5 H5B 108.3 . .
S2 C5 H5B 108.3 . .
H5A C5 H5B 107.4 . .
C5 C6 S3 111.9(3) . .
C5 C6 H6A 109.2 . .
S3 C6 H6A 109.2 . .
C5 C6 H6B 109.2 . .
S3 C6 H6B 109.2 . .
H6A C6 H6B 107.9 . .
C8 C7 S3 117.4(3) . .
C8 C7 H7A 108.0 . .
S3 C7 H7A 108.0 . .
C8 C7 H7B 108.0 . .
S3 C7 H7B 108.0 . .
H7A C7 H7B 107.2 . .
N1 C8 C7 114.8(3) . .
N1 C8 H8A 108.6 . .
C7 C8 H8A 108.6 . .
N1 C8 H8B 108.6 . .
C7 C8 H8B 108.6 . .
H8A C8 H8B 107.6 . .
N1 C9 C10 118.0(3) . .
N1 C9 H9A 107.8 . .
C10 C9 H9A 107.8 . .
N1 C9 H9B 107.8 . .
C10 C9 H9B 107.8 . .
H9A C9 H9B 107.1 . .
C15 C10 C11 116.7(3) . .
C15 C10 C9 121.7(3) . .
C11 C10 C9 121.4(3) . .
C12 C11 C10 121.3(3) . .
C12 C11 H11 119.4 . .
C10 C11 H11 119.4 . .
C11 C12 C13 122.1(3) . .
C11 C12 H12 118.9 . .
C13 C12 H12 118.9 . .
C14 C13 C12 116.2(3) . .
C14 C13 C16 122.0(3) . .
C12 C13 C16 121.8(3) . .
C13 C14 C15 122.3(3) . .
C13 C14 H14 118.9 . .
C15 C14 H14 118.9 . .
C14 C15 C10 121.4(3) . .
C14 C15 H15 119.3 . .
C10 C15 H15 119.3 . .
C13 C16 H16A 109.5 . .
C13 C16 H16B 109.5 . .
H16A C16 H16B 109.5 . .
C13 C16 H16C 109.5 . .
H16A C16 H16C 109.5 . .
H16B C16 H16C 109.5 . .
O1 S4 O3 115.2(2) . .
O1 S4 O2 115.1(2) . .
O3 S4 O2 114.5(2) . .
O1 S4 C17 104.0(2) . .
O3 S4 C17 104.4(2) . .
O2 S4 C17 101.3(2) . .
F1 C17 F2 107.7(5) . .
F1 C17 F3 108.5(5) . .
F2 C17 F3 106.7(5) . .
F1 C17 S4 112.6(4) . .
F2 C17 S4 110.7(4) . .
F3 C17 S4 110.4(4) . .
C19 C18 H18A 109.5 . .
C19 C18 H18B 109.5 . .
H18A C18 H18B 109.5 . .
C19 C18 H18C 109.5 . .
H18A C18 H18C 109.5 . .
H18B C18 H18C 109.5 . .
N2 C19 C18 178.7(7) . .

loop_
_geom_bond_atom_site_label_1
_geom_bond_atom_site_label_2
_geom_bond_distance
_geom_bond_site_symmetry_2
Ag1 N1 2.526(2) .
Ag1 S2 2.5357(8) 2_746
Ag1 S3 2.6035(9) .
Ag1 S1 2.6374(9) .
Ag1 S2 2.7973(8) .
S1 C2 1.807(4) .
S1 C3 1.817(4) .
S2 C4 1.810(3) .
S2 C5 1.817(3) .
S2 Ag1 2.5357(8) 2_756
S3 C6 1.797(4) .
S3 C7 1.809(4) .
N1 C8 1.461(4) .
N1 C1 1.475(4) .
N1 C9 1.478(4) .
C1 C2 1.517(5) .
C1 H1A 0.9700 .
C1 H1B 0.9700 .
C2 H2A 0.9700 .
C2 H2B 0.9700 .
C3 C4 1.492(5) .
C3 H3A 0.9700 .
C3 H3B 0.9700 .
C4 H4A 0.9700 .
C4 H4B 0.9700 .
C5 C6 1.518(5) .
C5 H5A 0.9700 .
C5 H5B 0.9700 .
C6 H6A 0.9700 .
C6 H6B 0.9700 .
C7 C8 1.504(5) .
C7 H7A 0.9700 .
C7 H7B 0.9700 .
C8 H8A 0.9700 .
C8 H8B 0.9700 .
C9 C10 1.506(4) .
C9 H9A 0.9700 .
C9 H9B 0.9700 .
C10 C15 1.379(5) .
C10 C11 1.386(4) .
C11 C12 1.371(5) .
C11 H11 0.9300 .
C12 C13 1.384(5) .
C12 H12 0.9300 .
C13 C14 1.371(5) .
C13 C16 1.498(5) .
C14 C15 1.377(5) .
C14 H14 0.9300 .
C15 H15 0.9300 .
C16 H16A 0.9600 .
C16 H16B 0.9600 .
C16 H16C 0.9600 .
S4 O1 1.399(3) .
S4 O3 1.424(3) .
S4 O2 1.450(3) .
S4 C17 1.797(5) .
F1 C17 1.297(5) .
F2 C17 1.312(6) .
F3 C17 1.322(6) .
N2 C19 1.102(5) .
C18 C19 1.442(6) .
C18 H18A 0.9600 .
C18 H18B 0.9600 .
C18 H18C 0.9600 .
